data_7010367
loop_
_publ_author_name
'Nielson, Alastair J.'
'Glenny, Mark W.'
'Rickard, Clifton E. F.'

_publ_section_title
;
 2-tert-Butyl and 2-phenylphenylimido complexes of titanium(IV) and
 their olefin polymerisation activity
;
_journal_issue 3
_journal_name_full 'Journal of the Chemical Society, Dalton Transactions'
_journal_page_first 232
_journal_paper_doi 10.1039/b008232p
_journal_year 2001
_chemical_formula_sum 'C16 H29 Cl2 N3 Ti'
_chemical_formula_weight 382.22
_chemical_name_systematic
; 
 dichloro(2-t-butylphenylimido)(N,N,N',N'-tetramethylethylenediamine)-
titanium(IV)
;
_space_group_IT_number 14
_symmetry_cell_setting monoclinic
_symmetry_space_group_name_Hall '-P 2ybc'
_symmetry_space_group_name_H-M 'P 1 21/c 1'
_atom_sites_solution_hydrogens geom
_atom_sites_solution_primary direct
_atom_sites_solution_secondary difmap
_audit_creation_method SHELXL-97
_cell_angle_alpha 90.00
_cell_angle_beta 90.7150(10)
_cell_angle_gamma 90.00
_cell_formula_units_Z 4
_cell_length_a 15.1800(4)
_cell_length_b 7.5428(2)
_cell_length_c 17.0488(5)
_cell_measurement_reflns_used 4105
_cell_measurement_temperature 203(2)
_cell_measurement_theta_max 26
_cell_measurement_theta_min 2
_cell_volume 1951.93(9)
_computing_cell_refinement 'Siemens SMART'
_computing_data_collection 'Siemens SMART (Siemens, 1995)'
_computing_data_reduction 'Siemens SAINT  (Siemens, 1995)'
_computing_molecular_graphics 'Siemens SHELXTL (Siemens, 1994)'
_computing_publication_material SHELXL-97
_computing_structure_refinement 'SHELXL-97 Sheldrick, (1997)'
_computing_structure_solution 'SHELXS Sheldrick, (1990)'
_diffrn_ambient_temperature 203(2)
_diffrn_measured_fraction_theta_full 0.839
_diffrn_measured_fraction_theta_max 0.839
_diffrn_measurement_device_type 'Siemens SMART'
_diffrn_measurement_method 'Area detector \w scans'
_diffrn_radiation_monochromator graphite
_diffrn_radiation_source 'fine-focus sealed tube'
_diffrn_radiation_type MoK\a
_diffrn_radiation_wavelength 0.71073
_diffrn_reflns_av_R_equivalents 0.0476
_diffrn_reflns_av_sigmaI/netI 0.0698
_diffrn_reflns_limit_h_max 20
_diffrn_reflns_limit_h_min -19
_diffrn_reflns_limit_k_max 9
_diffrn_reflns_limit_k_min 0
_diffrn_reflns_limit_l_max 22
_diffrn_reflns_limit_l_min 0
_diffrn_reflns_number 11970
_diffrn_reflns_theta_full 28.22
_diffrn_reflns_theta_max 28.22
_diffrn_reflns_theta_min 1.34
_diffrn_standards_decay_% 0
_exptl_absorpt_coefficient_mu 0.713
_exptl_absorpt_correction_T_max 0.9652
_exptl_absorpt_correction_T_min 0.8093
_exptl_absorpt_correction_type multi-scan
_exptl_absorpt_process_details 'Blessing, 1995'
_exptl_crystal_colour Orange
_exptl_crystal_density_diffrn 1.301
_exptl_crystal_density_method 'not measured'
_exptl_crystal_description Tablet
_exptl_crystal_F_000 808
_exptl_crystal_size_max 0.31
_exptl_crystal_size_mid 0.11
_exptl_crystal_size_min 0.05
_refine_diff_density_max 0.355
_refine_diff_density_min -0.367
_refine_diff_density_rms 0.074
_refine_ls_extinction_coef 0.0013(4)
_refine_ls_extinction_expression Fc^*^=kFc[1+0.001xFc^2^\l^3^/sin(2\q)]^-1/4^
_refine_ls_extinction_method SHELXL
_refine_ls_goodness_of_fit_ref 1.062
_refine_ls_hydrogen_treatment mixed
_refine_ls_matrix_type full
_refine_ls_number_parameters 207
_refine_ls_number_reflns 4337
_refine_ls_number_restraints 0
_refine_ls_restrained_S_all 1.062
_refine_ls_R_factor_all 0.0974
_refine_ls_R_factor_gt 0.0499
_refine_ls_shift/su_max 0.001
_refine_ls_shift/su_mean 0.000
_refine_ls_structure_factor_coef Fsqd
_refine_ls_weighting_details 'w=1/[\s^2^(Fo^2^)+(0.0277P)^2^+1.2176P] where P=(Fo^2^+2Fc^2^)/3'
_refine_ls_weighting_scheme calc
_refine_ls_wR_factor_gt 0.0806
_refine_ls_wR_factor_ref 0.0967
_reflns_number_gt 2941
_reflns_number_total 4337
_reflns_threshold_expression >2sigma(I)
_cod_data_source_file b008232p.txt
_cod_data_source_block '[6]'
_cod_depositor_comments
;
The following automatic conversions were performed:
'_symmetry_cell_setting' value 'Monoclinic' changed to 'monoclinic'
according to '/home/saulius/struct/CIF-dictionaries/cif_core.dic'
dictionary named 'cif_core.dic' version 2.4.1 from
2010-06-29.

'_exptl_absorpt_correction_type' value 'Multi-scan' changed
to 'multi-scan' according to
'/home/saulius/struct/CIF-dictionaries/cif_core.dic' dictionary named
'cif_core.dic' version 2.4.1 from 2010-06-29.

Automatic conversion script
Id: cif_fix_enum 1527 2010-12-29 10:47:43Z saulius 

The following automatic conversions were performed:

'_refine_ls_weighting_scheme' value 'calc
w=1/[\s^2^(Fo^2^)+(0.0277P)^2^+1.2176P] where P=(Fo^2^+2Fc^2^)/3' was
changed to 'calc'. New tag '_refine_ls_weighting_details' was
created. The value of the new tag was set to
'w=1/[\s^2^(Fo^2^)+(0.0277P)^2^+1.2176P] where P=(Fo^2^+2Fc^2^)/3'.

Automatic conversion script
Id: cif_fix_values 3143 2015-03-26 13:38:13Z robertas 
;
_cod_original_sg_symbol_H-M 'P 21/c'
_cod_database_code 7010367

loop_
_symmetry_equiv_pos_as_xyz
'x, y, z'
'-x, y+1/2, -z+1/2'
'-x, -y, -z'
'x, -y-1/2, z-1/2'

loop_
_atom_site_label
_atom_site_type_symbol
_atom_site_fract_x
_atom_site_fract_y
_atom_site_fract_z
_atom_site_U_iso_or_equiv
_atom_site_adp_type
_atom_site_occupancy
_atom_site_calc_flag
_atom_site_refinement_flags
_atom_site_disorder_assembly
_atom_site_disorder_group
Ti Ti 0.66539(3) 0.59172(6) 0.18671(3) 0.02230(14) Uani 1 d . . .
Cl1 Cl 0.55862(5) 0.36906(9) 0.16876(5) 0.0347(2) Uani 1 d . . .
Cl2 Cl 0.68497(5) 0.54626(10) 0.32038(4) 0.0374(2) Uani 1 d . . .
N1 N 0.75688(14) 0.5047(3) 0.14303(12) 0.0247(5) Uani 1 d . . .
N2 N 0.72101(15) 0.8651(3) 0.20405(13) 0.0286(5) Uani 1 d . . .
N3 N 0.58552(15) 0.7578(3) 0.09784(13) 0.0283(5) Uani 1 d . . .
C1 C 0.83486(17) 0.4051(3) 0.13983(16) 0.0240(6) Uani 1 d . . .
C2 C 0.87116(17) 0.3362(4) 0.06951(16) 0.0289(7) Uani 1 d . . .
C3 C 0.94609(19) 0.2302(4) 0.07723(18) 0.0366(7) Uani 1 d . . .
H3A H 0.9697 0.1789 0.0318 0.044 Uiso 1 calc R . .
C4 C 0.98747(19) 0.1968(4) 0.14900(19) 0.0382(8) Uani 1 d . . .
H4A H 1.0381 0.1252 0.1515 0.046 Uiso 1 calc R . .
C5 C 0.95375(18) 0.2694(4) 0.21612(18) 0.0338(7) Uani 1 d . . .
H5A H 0.9820 0.2503 0.2648 0.041 Uiso 1 calc R . .
C6 C 0.87794(18) 0.3709(4) 0.21154(16) 0.0279(6) Uani 1 d . . .
H6A H 0.8546 0.4183 0.2578 0.034 Uiso 1 calc R . .
C7 C 0.83185(19) 0.3803(4) -0.01150(16) 0.0356(7) Uani 1 d . . .
C8 C 0.8855(2) 0.3011(6) -0.07915(19) 0.0617(11) Uani 1 d . . .
H8A H 0.8872 0.1730 -0.0741 0.093 Uiso 1 calc R . .
H8B H 0.9451 0.3477 -0.0771 0.093 Uiso 1 calc R . .
H8C H 0.8580 0.3327 -0.1289 0.093 Uiso 1 calc R . .
C9 C 0.7378(2) 0.3053(4) -0.01929(18) 0.0385(8) Uani 1 d . . .
H9A H 0.7031 0.3444 0.0249 0.058 Uiso 1 calc R . .
H9B H 0.7401 0.1768 -0.0199 0.058 Uiso 1 calc R . .
H9C H 0.7108 0.3474 -0.0677 0.058 Uiso 1 calc R . .
C10 C 0.8323(2) 0.5830(4) -0.02224(18) 0.0450(8) Uani 1 d . . .
H10A H 0.8014 0.6382 0.0208 0.067 Uiso 1 calc R . .
H10B H 0.8033 0.6132 -0.0714 0.067 Uiso 1 calc R . .
H10C H 0.8927 0.6252 -0.0228 0.067 Uiso 1 calc R . .
C11 C 0.7107(2) 0.9550(4) 0.12672(18) 0.0424(8) Uani 1 d . . .
H11A H 0.7484 0.8973 0.0881 0.051 Uiso 1 calc R . .
H11B H 0.7290 1.0792 0.1314 0.051 Uiso 1 calc R . .
C12 C 0.6161(2) 0.9456(4) 0.0999(2) 0.0468(9) Uani 1 d . . .
H12A H 0.5793 1.0140 0.1358 0.056 Uiso 1 calc R . .
H12B H 0.6102 0.9978 0.0475 0.056 Uiso 1 calc R . .
C13 C 0.81655(19) 0.8578(4) 0.2243(2) 0.0413(8) Uani 1 d . . .
H13A H 0.8393 0.9773 0.2297 0.062 Uiso 1 calc R . .
H13B H 0.8478 0.7968 0.1829 0.062 Uiso 1 calc R . .
H13C H 0.8248 0.7944 0.2733 0.062 Uiso 1 calc R . .
C14 C 0.6760(2) 0.9698(4) 0.26577(18) 0.0409(8) Uani 1 d . . .
H14A H 0.6967 1.0914 0.2645 0.061 Uiso 1 calc R . .
H14B H 0.6890 0.9188 0.3168 0.061 Uiso 1 calc R . .
H14C H 0.6129 0.9675 0.2562 0.061 Uiso 1 calc R . .
C15 C 0.48928(19) 0.7575(4) 0.11464(19) 0.0407(8) Uani 1 d . . .
H15A H 0.4592 0.8382 0.0791 0.061 Uiso 1 calc R . .
H15B H 0.4801 0.7952 0.1683 0.061 Uiso 1 calc R . .
H15C H 0.4660 0.6387 0.1075 0.061 Uiso 1 calc R . .
C16 C 0.5962(2) 0.6854(4) 0.01739(16) 0.0363(7) Uani 1 d . . .
H16A H 0.5580 0.7493 -0.0188 0.055 Uiso 1 calc R . .
H16B H 0.5806 0.5607 0.0170 0.055 Uiso 1 calc R . .
H16C H 0.6570 0.6989 0.0015 0.055 Uiso 1 calc R . .

loop_
_atom_site_aniso_label
_atom_site_aniso_U_11
_atom_site_aniso_U_22
_atom_site_aniso_U_33
_atom_site_aniso_U_23
_atom_site_aniso_U_13
_atom_site_aniso_U_12
Ti 0.0246(3) 0.0181(2) 0.0242(3) 0.0003(2) -0.00130(19) -0.0009(2)
Cl1 0.0330(4) 0.0230(4) 0.0479(5) -0.0021(3) -0.0019(3) -0.0060(3)
Cl2 0.0449(5) 0.0406(5) 0.0267(4) 0.0049(3) 0.0005(3) -0.0038(3)
N1 0.0264(13) 0.0236(12) 0.0241(12) 0.0000(10) -0.0020(10) -0.0026(10)
N2 0.0325(13) 0.0221(12) 0.0311(13) -0.0003(10) -0.0065(11) -0.0037(10)
N3 0.0341(13) 0.0209(12) 0.0297(13) -0.0027(10) -0.0071(11) 0.0012(10)
C1 0.0224(13) 0.0216(14) 0.0280(15) 0.0009(12) -0.0006(11) -0.0030(12)
C2 0.0242(15) 0.0332(17) 0.0291(16) -0.0012(13) 0.0004(12) -0.0043(12)
C3 0.0278(16) 0.0441(19) 0.0381(19) -0.0050(15) 0.0051(14) 0.0044(14)
C4 0.0233(15) 0.0402(19) 0.051(2) 0.0043(16) 0.0008(14) 0.0064(14)
C5 0.0260(15) 0.0418(19) 0.0335(17) 0.0078(14) -0.0055(13) -0.0033(14)
C6 0.0306(15) 0.0276(16) 0.0255(15) 0.0001(12) -0.0009(12) -0.0028(12)
C7 0.0327(16) 0.052(2) 0.0222(15) -0.0047(14) 0.0035(12) 0.0017(15)
C8 0.053(2) 0.102(3) 0.0303(19) -0.009(2) 0.0047(17) 0.015(2)
C9 0.0387(18) 0.0445(19) 0.0322(17) -0.0028(15) -0.0062(14) -0.0025(15)
C10 0.0377(18) 0.062(2) 0.0350(18) 0.0159(17) 0.0007(14) -0.0089(17)
C11 0.063(2) 0.0240(16) 0.0394(19) 0.0086(14) -0.0105(17) -0.0153(15)
C12 0.070(2) 0.0217(17) 0.048(2) 0.0049(15) -0.0259(18) 0.0000(15)
C13 0.0303(16) 0.0373(18) 0.056(2) -0.0044(16) -0.0072(15) -0.0103(14)
C14 0.048(2) 0.0314(18) 0.044(2) -0.0129(15) -0.0052(16) 0.0033(15)
C15 0.0345(17) 0.044(2) 0.043(2) -0.0008(15) -0.0027(15) 0.0155(15)
C16 0.0391(18) 0.0409(19) 0.0288(17) -0.0004(14) -0.0057(13) 0.0031(14)

loop_
_atom_type_symbol
_atom_type_description
_atom_type_scat_dispersion_real
_atom_type_scat_dispersion_imag
_atom_type_scat_source
C C 0.0033 0.0016 'International Tables Vol C Tables 4.2.6.8 and 6.1.1.4'
H H 0.0000 0.0000 'International Tables Vol C Tables 4.2.6.8 and 6.1.1.4'
N N 0.0061 0.0033 'International Tables Vol C Tables 4.2.6.8 and 6.1.1.4'
Cl Cl 0.1484 0.1585 'International Tables Vol C Tables 4.2.6.8 and 6.1.1.4'
Ti Ti 0.2776 0.4457 'International Tables Vol C Tables 4.2.6.8 and 6.1.1.4'

loop_
_geom_angle_atom_site_label_1
_geom_angle_atom_site_label_2
_geom_angle_atom_site_label_3
_geom_angle
_geom_angle_site_symmetry_1
_geom_angle_site_symmetry_3
_geom_angle_publ_flag
N1 Ti N2 95.95(10) . . y
N1 Ti N3 110.22(9) . . y
N2 Ti N3 77.33(8) . . y
N1 Ti Cl2 105.99(8) . . y
N2 Ti Cl2 87.88(6) . . y
N3 Ti Cl2 141.96(6) . . y
N1 Ti Cl1 103.34(8) . . y
N2 Ti Cl1 158.45(6) . . y
N3 Ti Cl1 86.94(6) . . y
Cl2 Ti Cl1 95.85(3) . . y
C1 N1 Ti 155.48(19) . . y
C13 N2 C14 108.1(2) . . ?
C13 N2 C11 108.3(2) . . ?
C14 N2 C11 109.9(2) . . ?
C13 N2 Ti 111.10(17) . . ?
C14 N2 Ti 113.88(18) . . ?
C11 N2 Ti 105.45(16) . . ?
C16 N3 C12 109.5(2) . . ?
C16 N3 C15 107.1(2) . . ?
C12 N3 C15 107.6(2) . . ?
C16 N3 Ti 110.16(17) . . ?
C12 N3 Ti 109.90(17) . . ?
C15 N3 Ti 112.44(18) . . ?
C6 C1 N1 116.7(2) . . ?
C6 C1 C2 119.1(2) . . ?
N1 C1 C2 124.3(2) . . ?
C3 C2 C1 117.0(3) . . ?
C3 C2 C7 121.1(3) . . ?
C1 C2 C7 121.9(2) . . ?
C4 C3 C2 123.0(3) . . ?
C5 C4 C3 119.5(3) . . ?
C4 C5 C6 119.5(3) . . ?
C5 C6 C1 122.0(3) . . ?
C2 C7 C10 108.6(2) . . ?
C2 C7 C9 110.4(2) . . ?
C10 C7 C9 111.1(3) . . ?
C2 C7 C8 112.7(3) . . ?
C10 C7 C8 107.0(3) . . ?
C9 C7 C8 106.9(3) . . ?
N2 C11 C12 109.7(3) . . ?
N3 C12 C11 110.4(2) . . ?

loop_
_geom_bond_atom_site_label_1
_geom_bond_atom_site_label_2
_geom_bond_distance
_geom_bond_site_symmetry_2
_geom_bond_publ_flag
Ti N1 1.715(2) . y
Ti N2 2.247(2) . y
Ti N3 2.300(2) . y
Ti Cl2 2.3200(9) . y
Ti Cl1 2.3514(8) . y
N1 C1 1.404(3) . y
N2 C13 1.487(4) . ?
N2 C14 1.489(4) . ?
N2 C11 1.489(4) . y
N3 C16 1.487(3) . ?
N3 C12 1.491(4) . y
N3 C15 1.492(4) . ?
C1 C6 1.403(4) . ?
C1 C2 1.424(4) . ?
C2 C3 1.396(4) . ?
C2 C7 1.534(4) . ?
C3 C4 1.391(4) . ?
C4 C5 1.373(4) . ?
C5 C6 1.383(4) . ?
C7 C10 1.540(4) . ?
C7 C9 1.540(4) . ?
C7 C8 1.541(4) . ?
C11 C12 1.503(4) . ?
